data_7027497
loop_
_publ_author_name
'Ruiz, Jos\'e'
'Cutillas, Natalia'
'Rodr\'iguez, Venancio'
'Sampedro, Jos\'e'
'L\'opez, Gregorio'
'Chaloner, Penny A.'
'Hitchcock, Peter B.'

_publ_section_title
;
 Reactivity of hydroxo complexes of palladium(II) towards nitriles:
 formation of carboxamide and imino ether derivatives of palladium(II)
;
_journal_issue 17
_journal_name_full 'Journal of the Chemical Society, Dalton Transactions'
_journal_page_first 2939
_journal_paper_doi 10.1039/a903262b
_journal_year 1999
_chemical_formula_sum 'C18 H12 F10 N2 O2 Pd'
_chemical_formula_weight 584.70
_chemical_name_common
; 

 [Pd(C6F5)2{NC(Me)OMe}2] 

;
_chemical_name_systematic
; 

  ? 

;
_space_group_IT_number 14
_symmetry_cell_setting monoclinic
_symmetry_space_group_name_Hall '-P 2yn'
_symmetry_space_group_name_H-M 'P 1 21/n 1'
_atom_sites_solution_hydrogens geom
_atom_sites_solution_primary direct
_atom_sites_solution_secondary difmap
_audit_creation_method SHELXL
_cell_angle_alpha 90.00
_cell_angle_beta 94.71(2)
_cell_angle_gamma 90.00
_cell_formula_units_Z 4
_cell_length_a 9.243(3)
_cell_length_b 14.634(6)
_cell_length_c 15.865(3)
_cell_measurement_reflns_used 25
_cell_measurement_temperature 293(2)
_cell_measurement_theta_max 10
_cell_measurement_theta_min 7
_cell_volume 2138.7(12)
_computing_cell_refinement 'Enraf-Nonius CAD4'
_computing_data_collection 'Enraf-Nonius CAD4'
_computing_molecular_graphics 'CAMERON (Watkin and Pearce,1993)'
_computing_publication_material SHELXL-93
_computing_structure_refinement 'SHELXL-93 (Sheldrick, 1993)'
_computing_structure_solution 'SHELXS-86 (Sheldrick, 1990)'
_diffrn_ambient_temperature 293(2)
_diffrn_measurement_device ' Enraf-Nonius CAD4'
_diffrn_measurement_method \w--2\q
_diffrn_radiation_monochromator graphite
_diffrn_radiation_source 'fine-focus sealed tube'
_diffrn_radiation_type MoK\a
_diffrn_radiation_wavelength 0.71073
_diffrn_reflns_av_R_equivalents 0.0219
_diffrn_reflns_av_sigmaI/netI 0.0425
_diffrn_reflns_limit_h_max 12
_diffrn_reflns_limit_h_min 0
_diffrn_reflns_limit_k_max 20
_diffrn_reflns_limit_k_min 0
_diffrn_reflns_limit_l_max 22
_diffrn_reflns_limit_l_min -22
_diffrn_reflns_number 6541
_diffrn_reflns_theta_max 29.97
_diffrn_reflns_theta_min 2.47
_diffrn_standards_decay_% 0
_diffrn_standards_interval_time 120
_diffrn_standards_number 2
_exptl_absorpt_coefficient_mu 0.971
_exptl_absorpt_correction_T_max 1.00
_exptl_absorpt_correction_T_min 0.95
_exptl_absorpt_correction_type empirical
_exptl_crystal_density_diffrn 1.816
_exptl_crystal_description block
_exptl_crystal_F_000 1144
_exptl_crystal_size_max 0.25
_exptl_crystal_size_mid 0.25
_exptl_crystal_size_min 0.10
_refine_diff_density_max 0.744
_refine_diff_density_min -0.501
_refine_diff_density_rms 0.073
_refine_ls_extinction_method none
_refine_ls_goodness_of_fit_all 1.019
_refine_ls_goodness_of_fit_obs 1.092
_refine_ls_hydrogen_treatment riding
_refine_ls_matrix_type full
_refine_ls_number_parameters 302
_refine_ls_number_reflns 6204
_refine_ls_number_restraints 0
_refine_ls_restrained_S_all 1.019
_refine_ls_restrained_S_obs 1.092
_refine_ls_R_factor_all 0.0890
_refine_ls_R_factor_obs 0.0470
_refine_ls_shift/esd_max -0.002
_refine_ls_shift/esd_mean 0.000
_refine_ls_structure_factor_coef Fsqd
_refine_ls_weighting_details 'w=1/[\s^2^(Fo^2^)+(0.0463P)^2^+1.6716P] where P=(Fo^2^+2Fc^2^)/3'
_refine_ls_weighting_scheme calc
_refine_ls_wR_factor_all 0.1212
_refine_ls_wR_factor_obs 0.1010
_reflns_number_observed 3852
_reflns_number_total 6204
_reflns_observed_criterion >2sigma(I)
_cod_data_source_file 903262bsup1.cif
_cod_data_source_block feb1895
_cod_depositor_comments
;
The following automatic conversions were performed:

'_refine_ls_weighting_scheme' value 'calc
w=1/[\s^2^(Fo^2^)+(0.0463P)^2^+1.6716P] where P=(Fo^2^+2Fc^2^)/3' was
changed to 'calc'. New tag '_refine_ls_weighting_details' was
created. The value of the new tag was set to
'w=1/[\s^2^(Fo^2^)+(0.0463P)^2^+1.6716P] where P=(Fo^2^+2Fc^2^)/3'.

Automatic conversion script
Id: cif_fix_values 3143 2015-03-26 13:38:13Z robertas 
;
_cod_original_sg_symbol_H-M P2(1)/n
_cod_database_code 7027497

loop_
_symmetry_equiv_pos_as_xyz
'x, y, z'
'x+1/2, -y+1/2, z+1/2'
'-x, -y, -z'
'-x-1/2, y-1/2, -z-1/2'

loop_
_atom_site_aniso_label
_atom_site_aniso_U_11
_atom_site_aniso_U_22
_atom_site_aniso_U_33
_atom_site_aniso_U_23
_atom_site_aniso_U_13
_atom_site_aniso_U_12
Pd 0.0434(2) 0.0439(2) 0.0636(2) 0.00156(15) 0.00183(12) 0.00114(14)
F1 0.077(2) 0.104(2) 0.078(2) -0.007(2) 0.019(2) -0.009(2)
F2 0.116(3) 0.127(3) 0.076(2) -0.031(2) -0.005(2) 0.002(2)
F3 0.099(2) 0.086(2) 0.108(2) -0.017(2) -0.033(2) -0.019(2)
F4 0.066(2) 0.087(2) 0.117(2) 0.011(2) -0.003(2) -0.0248(15)
F5 0.0601(15) 0.074(2) 0.086(2) -0.0040(14) 0.0157(13) -0.0038(13)
F6 0.088(2) 0.086(2) 0.134(3) -0.017(2) 0.021(2) 0.024(2)
F7 0.127(3) 0.071(2) 0.267(6) 0.011(3) -0.064(3) 0.033(2)
F8 0.209(5) 0.121(3) 0.184(4) 0.089(3) -0.117(4) -0.063(3)
F9 0.189(4) 0.221(5) 0.065(2) 0.031(3) -0.011(2) -0.107(4)
F10 0.099(2) 0.125(3) 0.079(2) -0.022(2) 0.023(2) -0.010(2)
N1 0.045(2) 0.050(2) 0.077(2) 0.004(2) -0.003(2) -0.0017(15)
N2 0.062(2) 0.057(2) 0.086(3) 0.013(2) -0.012(2) 0.000(2)
O1 0.068(2) 0.099(3) 0.173(5) 0.029(3) -0.010(3) -0.020(2)
O2 0.098(3) 0.076(2) 0.115(3) 0.000(2) -0.015(2) 0.018(2)
C1 0.047(2) 0.049(2) 0.062(2) 0.003(2) -0.005(2) 0.002(2)
C2 0.057(2) 0.065(3) 0.068(3) 0.007(2) -0.001(2) 0.002(2)
C3 0.077(3) 0.076(3) 0.060(3) -0.011(2) -0.010(2) 0.010(3)
C4 0.070(3) 0.061(3) 0.080(3) 0.000(2) -0.020(3) -0.005(2)
C5 0.051(2) 0.059(3) 0.088(3) 0.016(2) -0.008(2) -0.002(2)
C6 0.051(2) 0.047(2) 0.070(3) 0.005(2) -0.003(2) 0.003(2)
C7 0.055(2) 0.046(2) 0.067(3) 0.000(2) -0.010(2) -0.004(2)
C8 0.064(3) 0.050(2) 0.090(3) -0.002(2) -0.015(3) 0.001(2)
C9 0.087(4) 0.052(3) 0.150(6) 0.012(4) -0.049(4) 0.001(3)
C10 0.131(6) 0.081(4) 0.119(6) 0.043(4) -0.069(5) -0.044(4)
C11 0.112(5) 0.109(5) 0.065(4) 0.019(3) -0.024(3) -0.051(4)
C12 0.076(3) 0.075(3) 0.065(3) -0.004(3) -0.004(3) -0.020(3)
C13 0.070(3) 0.075(3) 0.099(4) 0.023(3) -0.017(3) -0.017(3)
C14 0.060(3) 0.135(6) 0.191(8) 0.009(6) 0.051(4) 0.015(4)
C15 0.090(4) 0.072(4) 0.140(6) -0.012(4) -0.014(4) -0.012(3)
C16 0.108(4) 0.055(3) 0.076(3) 0.000(2) -0.033(3) -0.018(3)
C17 0.061(3) 0.066(3) 0.110(4) 0.002(3) 0.012(3) -0.002(2)
C18 0.118(5) 0.107(5) 0.104(5) 0.044(4) 0.042(4) 0.023(4)

loop_
_atom_site_label
_atom_site_type_symbol
_atom_site_fract_x
_atom_site_fract_y
_atom_site_fract_z
_atom_site_U_iso_or_equiv
_atom_site_thermal_displace_type
_atom_site_occupancy
_atom_site_calc_flag
_atom_site_refinement_flags
Pd Pd 0.51884(3) 0.13508(2) 0.23601(2) 0.05046(11) Uani 1 d .
F1 F 0.4895(3) 0.2269(2) 0.4110(2) 0.0858(8) Uani 1 d .
F2 F 0.6554(4) 0.3483(3) 0.5008(2) 0.1067(11) Uani 1 d .
F3 F 0.9070(4) 0.4095(2) 0.4435(2) 0.1000(10) Uani 1 d .
F4 F 0.9969(3) 0.3409(2) 0.2978(2) 0.0905(9) Uani 1 d .
F5 F 0.8325(3) 0.2211(2) 0.2062(2) 0.0727(7) Uani 1 d .
F6 F 0.3198(3) 0.3152(2) 0.2418(2) 0.1019(10) Uani 1 d .
F7 F 0.2558(5) 0.4445(2) 0.1269(4) 0.160(2) Uani 1 d .
F8 F 0.3791(6) 0.4428(3) -0.0223(3) 0.179(2) Uani 1 d .
F9 F 0.5729(5) 0.3100(4) -0.0528(2) 0.159(2) Uani 1 d .
F10 F 0.6315(4) 0.1771(3) 0.0598(2) 0.1001(10) Uani 1 d .
N1 N 0.3722(4) 0.0493(2) 0.1647(2) 0.0578(8) Uani 1 d .
N2 N 0.5648(4) 0.0258(3) 0.3206(3) 0.0692(10) Uani 1 d .
O1 O 0.1441(4) -0.0072(3) 0.1250(3) 0.114(2) Uani 1 d .
O2 O 0.7107(4) -0.0923(3) 0.3748(3) 0.0977(12) Uani 1 d .
C1 C 0.6522(4) 0.2199(3) 0.3040(3) 0.0533(9) Uani 1 d .
C2 C 0.6156(5) 0.2545(3) 0.3798(3) 0.0636(11) Uani 1 d .
C3 C 0.6991(6) 0.3178(4) 0.4271(3) 0.0719(13) Uani 1 d .
C4 C 0.8259(6) 0.3468(3) 0.3994(3) 0.0715(13) Uani 1 d .
C5 C 0.8696(5) 0.3126(3) 0.3252(3) 0.0667(12) Uani 1 d .
C6 C 0.7826(4) 0.2513(3) 0.2790(3) 0.0566(10) Uani 1 d .
C7 C 0.4774(4) 0.2386(3) 0.1550(3) 0.0565(10) Uani 1 d .
C8 C 0.3825(5) 0.3096(3) 0.1692(3) 0.0692(12) Uani 1 d .
C9 C 0.3497(7) 0.3773(4) 0.1100(5) 0.100(2) Uani 1 d .
C10 C 0.4118(10) 0.3768(5) 0.0357(5) 0.115(3) Uani 1 d .
C11 C 0.5072(8) 0.3101(5) 0.0200(4) 0.097(2) Uani 1 d .
C12 C 0.5372(6) 0.2418(4) 0.0790(3) 0.0723(13) Uani 1 d .
C13 C 0.2362(6) 0.0459(4) 0.1692(4) 0.083(2) Uani 1 d .
C14 C 0.1589(6) 0.1107(5) 0.2270(5) 0.126(3) Uani 1 d .
H14A H 0.0973(49) 0.0760(6) 0.2608(27) 0.190 Uiso 1 calc R
H14B H 0.1014(51) 0.1537(26) 0.1930(5) 0.190 Uiso 1 calc R
H14C H 0.2299(6) 0.1430(30) 0.2632(26) 0.190 Uiso 1 calc R
C15 C 0.2036(7) -0.0704(4) 0.0710(4) 0.102(2) Uani 1 d .
H15A H 0.1271(8) -0.1059(22) 0.0426(23) 0.153 Uiso 1 calc R
H15B H 0.2694(40) -0.1101(21) 0.1035(6) 0.153 Uiso 1 calc R
H15C H 0.2550(44) -0.0383(4) 0.0300(19) 0.153 Uiso 1 calc R
C16 C 0.6870(7) -0.0239(3) 0.3270(3) 0.082(2) Uani 1 d .
C17 C 0.8133(5) -0.0006(3) 0.2771(4) 0.0788(14) Uani 1 d .
H17A H 0.8836(20) 0.0337(22) 0.3120(8) 0.118 Uiso 1 calc R
H17B H 0.7799(8) 0.0352(22) 0.2287(14) 0.118 Uiso 1 calc R
H17C H 0.8570(25) -0.0559(3) 0.2588(20) 0.118 Uiso 1 calc R
C18 C 0.5961(8) -0.1200(4) 0.4276(4) 0.108(2) Uani 1 d .
H18A H 0.6318(19) -0.1673(25) 0.4657(23) 0.162 Uiso 1 calc R
H18B H 0.5144(23) -0.1425(32) 0.3923(5) 0.162 Uiso 1 calc R
H18C H 0.5667(38) -0.0684(10) 0.4594(24) 0.162 Uiso 1 calc R

loop_
_atom_type_symbol
_atom_type_description
_atom_type_scat_dispersion_real
_atom_type_scat_dispersion_imag
_atom_type_scat_source
C C 0.0033 0.0016 'International Tables Vol C Tables 4.2.6.8 and 6.1.1.4'
H H 0.0000 0.0000 'International Tables Vol C Tables 4.2.6.8 and 6.1.1.4'
F F 0.0171 0.0103 'International Tables Vol C Tables 4.2.6.8 and 6.1.1.4'
N N 0.0061 0.0033 'International Tables Vol C Tables 4.2.6.8 and 6.1.1.4'
Pd Pd -0.9988 1.0072 'International Tables Vol C Tables 4.2.6.8 and 6.1.1.4'
O O 0.0106 0.0060 'International Tables Vol C Tables 4.2.6.8 and 6.1.1.4'

loop_
_geom_angle_atom_site_label_1
_geom_angle_atom_site_label_2
_geom_angle_atom_site_label_3
_geom_angle
C1 Pd C7 87.4(2)
C1 Pd N1 177.88(14)
C7 Pd N1 91.42(15)
C1 Pd N2 92.6(2)
C7 Pd N2 179.3(2)
N1 Pd N2 88.68(14)
C13 N1 Pd 126.2(4)
C16 N2 Pd 125.8(4)
C13 O1 C15 116.5(5)
C16 O2 C18 117.7(5)
C2 C1 C6 114.4(4)
C2 C1 Pd 121.1(3)
C6 C1 Pd 124.5(3)
F1 C2 C1 119.2(4)
F1 C2 C3 117.1(4)
C1 C2 C3 123.7(4)
F2 C3 C4 120.6(5)
F2 C3 C2 119.9(5)
C4 C3 C2 119.5(5)
F3 C4 C3 120.3(5)
F3 C4 C5 120.4(5)
C3 C4 C5 119.3(4)
F4 C5 C4 119.3(4)
F4 C5 C6 120.9(5)
C4 C5 C6 119.7(4)
F5 C6 C5 116.3(4)
F5 C6 C1 120.3(4)
C5 C6 C1 123.4(4)
C12 C7 C8 115.0(4)
C12 C7 Pd 121.5(4)
C8 C7 Pd 123.4(4)
F6 C8 C9 117.2(5)
F6 C8 C7 120.7(4)
C9 C8 C7 122.1(6)
C10 C9 F7 120.1(7)
C10 C9 C8 120.3(6)
F7 C9 C8 119.6(8)
F8 C10 C11 120.2(9)
F8 C10 C9 120.2(9)
C11 C10 C9 119.6(6)
F9 C11 C10 120.3(7)
F9 C11 C12 120.0(8)
C10 C11 C12 119.7(6)
F10 C12 C7 119.6(5)
F10 C12 C11 117.1(6)
C7 C12 C11 123.3(6)
N1 C13 O1 126.6(6)
N1 C13 C14 121.5(5)
O1 C13 C14 111.8(5)
O2 C16 N2 125.4(6)
O2 C16 C17 113.1(5)
N2 C16 C17 121.5(4)

loop_
_geom_bond_atom_site_label_1
_geom_bond_atom_site_label_2
_geom_bond_distance
Pd C1 2.001(4)
Pd C7 2.003(4)
Pd N1 2.108(3)
Pd N2 2.108(4)
F1 C2 1.365(5)
F2 C3 1.344(6)
F3 C4 1.345(5)
F4 C5 1.353(5)
F5 C6 1.353(5)
F6 C8 1.333(6)
F7 C9 1.353(7)
F8 C10 1.351(6)
F9 C11 1.348(8)
F10 C12 1.339(6)
N1 C13 1.266(6)
N2 C16 1.341(7)
O1 C13 1.312(6)
O1 C15 1.403(7)
O2 C16 1.263(6)
O2 C18 1.461(7)
C1 C2 1.372(6)
C1 C6 1.378(6)
C2 C3 1.387(6)
C3 C4 1.353(7)
C4 C5 1.369(7)
C5 C6 1.375(6)
C7 C12 1.367(7)
C7 C8 1.390(6)
C8 C9 1.382(8)
C9 C10 1.352(11)
C10 C11 1.353(11)
C11 C12 1.381(8)
C13 C14 1.535(8)
C16 C17 1.503(7)
